data_4502956
loop_
_publ_author_name
'Maity, Sibaprasad'
'Jana, Poulami'
'Maity, Suman Kumar'
'Kumar, Pankaj'
'Haldar, Debasish'

_publ_section_title
;
 Conformational Heterogeneity, Self-Assembly, and Gas Adsorption Studies
 of Isomeric Hybrid Peptides
;
_journal_issue 1
_journal_name_full 'Crystal Growth &amp; Design'
_journal_page_first 422
_journal_paper_doi 10.1021/cg201268x
_journal_volume 12
_journal_year 2012
_chemical_absolute_configuration syn
_chemical_formula_moiety 'C21 H24 N2 O5'
_chemical_formula_sum 'C21 H24 N2 O5'
_chemical_formula_weight 384.42
_chemical_name_systematic
; 
 ? 
;
_space_group_IT_number 4
_symmetry_cell_setting monoclinic
_symmetry_space_group_name_Hall 'P 2yb'
_symmetry_space_group_name_H-M 'P 1 21 1'
_atom_sites_solution_hydrogens geom
_atom_sites_solution_primary direct
_atom_sites_solution_secondary difmap
_audit_creation_method SHELXL-97
_cell_angle_alpha 90.00
_cell_angle_beta 94.152(7)
_cell_angle_gamma 90.00
_cell_formula_units_Z 8
_cell_length_a 10.578(4)
_cell_length_b 11.874(5)
_cell_length_c 32.517(13)
_cell_measurement_reflns_used 2785
_cell_measurement_temperature 100(2)
_cell_measurement_theta_max 22.63
_cell_measurement_theta_min 2.55
_cell_volume 4074(3)
_computing_cell_refinement 'Bruker SMART'
_computing_data_collection 'Bruker SMART'
_computing_data_reduction 'Bruker SAINT'
_computing_molecular_graphics 'Bruker SHELXTL'
_computing_publication_material 'Bruker SHELXTL'
_computing_structure_refinement 'SHELXL-97 (Sheldrick, 2008)'
_computing_structure_solution 'SHELXS-97 (Sheldrick, 2008)'
_diffrn_ambient_temperature 100(2)
_diffrn_measured_fraction_theta_full 0.988
_diffrn_measured_fraction_theta_max 0.988
_diffrn_measurement_device_type 'CCD area detector'
_diffrn_measurement_method 'phi and omega scans'
_diffrn_radiation_monochromator graphite
_diffrn_radiation_source 'fine-focus sealed tube'
_diffrn_radiation_type MoK\a
_diffrn_radiation_wavelength 0.71073
_diffrn_reflns_av_R_equivalents 0.0758
_diffrn_reflns_av_sigmaI/netI 0.1509
_diffrn_reflns_limit_h_max 12
_diffrn_reflns_limit_h_min -12
_diffrn_reflns_limit_k_max 14
_diffrn_reflns_limit_k_min -13
_diffrn_reflns_limit_l_max 40
_diffrn_reflns_limit_l_min -39
_diffrn_reflns_number 22876
_diffrn_reflns_theta_full 26.40
_diffrn_reflns_theta_max 26.40
_diffrn_reflns_theta_min 1.83
_exptl_absorpt_coefficient_mu 0.090
_exptl_absorpt_correction_T_max 0.992
_exptl_absorpt_correction_T_min 0.977
_exptl_absorpt_correction_type multi-scan
_exptl_absorpt_process_details '(SADABS; Bruker, 2008)'
_exptl_crystal_colour colourless
_exptl_crystal_density_diffrn 1.253
_exptl_crystal_density_method 'not measured'
_exptl_crystal_description needle
_exptl_crystal_F_000 1632
_exptl_crystal_size_max 0.324
_exptl_crystal_size_mid 0.215
_exptl_crystal_size_min 0.086
_refine_diff_density_max 0.457
_refine_diff_density_min -0.600
_refine_diff_density_rms 0.089
_refine_ls_extinction_method none
_refine_ls_goodness_of_fit_ref 1.027
_refine_ls_hydrogen_treatment constr
_refine_ls_matrix_type full
_refine_ls_number_parameters 941
_refine_ls_number_reflns 13428
_refine_ls_number_restraints 1
_refine_ls_restrained_S_all 1.027
_refine_ls_R_factor_all 0.1725
_refine_ls_R_factor_gt 0.0880
_refine_ls_shift/su_max 0.006
_refine_ls_shift/su_mean 0.000
_refine_ls_structure_factor_coef Fsqd
_refine_ls_weighting_details 'calc w=1/[\s^2^(Fo^2^)+(0.0610P)^2^+14.0675P] where P=(Fo^2^+2Fc^2^)/3'
_refine_ls_weighting_scheme calc
_refine_ls_wR_factor_gt 0.1972
_refine_ls_wR_factor_ref 0.2402
_reflns_number_gt 7272
_reflns_number_total 13428
_reflns_threshold_expression >2sigma(I)
_cod_data_source_file cg201268x_si_002.cif
_cod_data_source_block dh
_cod_depositor_comments
;
The following automatic conversions were performed:

'_symmetry_cell_setting' value 'Monoclinic' changed to 'monoclinic'
according to /home/saulius/struct/CIF-dictionaries/cif_core.dic
dictionary named 'cif_core.dic' version 2.4.1 from 2010-06-29.

Automatic conversion script
Id: cif_fix_values 1715 2011-07-08 13:25:40Z adriana 
;
_cod_original_sg_symbol_H-M P2(1)
_cod_database_code 4502956

loop_
_symmetry_equiv_pos_as_xyz
'x, y, z'
'-x, y+1/2, -z'

loop_
_atom_site_label
_atom_site_type_symbol
_atom_site_fract_x
_atom_site_fract_y
_atom_site_fract_z
_atom_site_U_iso_or_equiv
_atom_site_adp_type
_atom_site_occupancy
_atom_site_symmetry_multiplicity
_atom_site_calc_flag
_atom_site_refinement_flags
C15 C 0.3729(8) 0.6887(7) 0.9884(2) 0.0233(19) Uani 1 1 d .
C11 C 0.5338(9) 0.3038(8) 0.7727(3) 0.036(2) Uani 1 1 d .
H11 H 0.5537 0.2621 0.7499 0.043 Uiso 1 1 calc R
C6 C 0.4026(7) 0.6032(6) 0.8774(2) 0.0210(10) Uani 1 1 d .
H6 H 0.3438 0.6133 0.8530 0.025 Uiso 1 1 calc R
C17 C 0.2197(8) 0.6785(7) 1.0399(2) 0.0246(19) Uani 1 1 d .
H17 H 0.1392 0.6586 1.0471 0.029 Uiso 1 1 calc R
C10 C 0.6294(9) 0.3349(8) 0.8027(2) 0.034(2) Uani 1 1 d .
H10 H 0.7138 0.3180 0.7992 0.041 Uiso 1 1 calc R
C14 C 0.3330(8) 0.6340(6) 0.9155(2) 0.0210(18) Uani 1 1 d .
C1 C 0.6267(9) 0.9376(8) 0.8383(3) 0.0382(14) Uani 1 1 d .
C8 C 0.4731(8) 0.4215(7) 0.8427(2) 0.0249(19) Uani 1 1 d .
C2 C 0.7695(9) 0.9562(8) 0.8426(3) 0.043(3) Uani 1 1 d .
H2A H 0.7998 0.9484 0.8710 0.064 Uiso 1 1 calc R
H2B H 0.7885 1.0306 0.8331 0.064 Uiso 1 1 calc R
H2C H 0.8102 0.9015 0.8262 0.064 Uiso 1 1 calc R
C12 C 0.4113(9) 0.3352(8) 0.7772(3) 0.035(2) Uani 1 1 d .
H12 H 0.3486 0.3175 0.7567 0.042 Uiso 1 1 calc R
C3 C 0.5591(10) 1.0185(7) 0.8653(3) 0.0382(14) Uani 1 1 d .
H3A H 0.4694 1.0058 0.8617 0.057 Uiso 1 1 calc R
H3B H 0.5776 1.0945 0.8577 0.057 Uiso 1 1 calc R
H3C H 0.5876 1.0063 0.8937 0.057 Uiso 1 1 calc R
C9 C 0.5956(8) 0.3916(6) 0.8379(2) 0.0232(19) Uani 1 1 d .
H9 H 0.6579 0.4094 0.8585 0.028 Uiso 1 1 calc R
C16 C 0.2513(8) 0.6627(7) 1.0002(2) 0.028(2) Uani 1 1 d .
H16 H 0.1910 0.6342 0.9806 0.033 Uiso 1 1 calc R
C21 C 0.5919(7) 0.7688(7) 1.0091(2) 0.0211(9) Uani 1 1 d .
C13 C 0.3796(9) 0.3930(8) 0.8119(3) 0.034(2) Uani 1 1 d .
H13 H 0.2957 0.4130 0.8148 0.041 Uiso 1 1 calc R
C20 C 0.4605(7) 0.7356(6) 1.0187(2) 0.0211(9) Uani 1 1 d .
C19 C 0.4286(8) 0.7503(7) 1.0588(2) 0.025(2) Uani 1 1 d .
H19 H 0.4885 0.7777 1.0787 0.030 Uiso 1 1 calc R
C4 C 0.5793(9) 0.9418(8) 0.7930(3) 0.0382(14) Uani 1 1 d .
H4A H 0.6248 0.8876 0.7778 0.057 Uiso 1 1 calc R
H4B H 0.5928 1.0158 0.7823 0.057 Uiso 1 1 calc R
H4C H 0.4905 0.9244 0.7903 0.057 Uiso 1 1 calc R
C5 C 0.5016(7) 0.7746(7) 0.8568(2) 0.0210(10) Uani 1 1 d .
C7 C 0.4347(8) 0.4766(7) 0.8816(2) 0.0260(19) Uani 1 1 d .
H7A H 0.5031 0.4675 0.9029 0.031 Uiso 1 1 calc R
H7B H 0.3613 0.4373 0.8907 0.031 Uiso 1 1 calc R
C18 C 0.3063(8) 0.7240(7) 1.0696(2) 0.025(2) Uani 1 1 d .
H18 H 0.2833 0.7368 1.0963 0.030 Uiso 1 1 calc R
O2 O 0.3989(5) 0.8191(5) 0.84798(16) 0.0245(13) Uani 1 1 d .
O5 O 0.6288(5) 0.7638(4) 0.97455(16) 0.0211(9) Uani 1 1 d .
O1 O 0.6152(5) 0.8210(4) 0.85362(16) 0.0236(13) Uani 1 1 d .
O3 O 0.2197(5) 0.6137(5) 0.91586(16) 0.0280(14) Uani 1 1 d .
O4 O 0.6594(6) 0.8086(6) 1.04062(16) 0.0377(16) Uani 1 1 d .
H4 H 0.7323 0.8185 1.0344 0.057 Uiso 1 1 calc R
N2 N 0.4073(6) 0.6733(6) 0.94814(18) 0.0212(15) Uani 1 1 d .
H2 H 0.4840 0.6905 0.9435 0.025 Uiso 1 1 calc R
N1 N 0.5130(6) 0.6693(5) 0.87221(19) 0.0210(10) Uani 1 1 d .
H1 H 0.5869 0.6420 0.8789 0.025 Uiso 1 1 calc R
C26 C 0.0029(8) 0.8792(7) 0.1323(2) 0.0224(18) Uani 1 1 d .
C22 C -0.0976(9) 0.6952(7) 0.1447(3) 0.0304(12) Uani 1 1 d .
C24 C -0.2361(8) 0.6610(8) 0.1412(3) 0.039(2) Uani 1 1 d .
H24A H -0.2799 0.6997 0.1619 0.059 Uiso 1 1 calc R
H24B H -0.2427 0.5812 0.1453 0.059 Uiso 1 1 calc R
H24C H -0.2734 0.6805 0.1144 0.059 Uiso 1 1 calc R
C25 C -0.0250(9) 0.6389(7) 0.1125(2) 0.0304(12) Uani 1 1 d .
H25A H -0.0598 0.6608 0.0856 0.046 Uiso 1 1 calc R
H25B H -0.0312 0.5586 0.1154 0.046 Uiso 1 1 calc R
H25C H 0.0623 0.6611 0.1159 0.046 Uiso 1 1 calc R
C23 C -0.0417(8) 0.6797(7) 0.1888(2) 0.0304(12) Uani 1 1 d .
H23A H 0.0463 0.7002 0.1905 0.046 Uiso 1 1 calc R
H23B H -0.0499 0.6023 0.1968 0.046 Uiso 1 1 calc R
H23C H -0.0863 0.7267 0.2069 0.046 Uiso 1 1 calc R
O6 O -0.1048(5) 0.8194(4) 0.13565(16) 0.0247(13) Uani 1 1 d .
O7 O 0.1104(5) 0.8433(5) 0.13881(17) 0.0291(14) Uani 1 1 d .
N3 N -0.0274(6) 0.9851(6) 0.11929(19) 0.0233(16) Uani 1 1 d .
H3 H -0.1060 1.0027 0.1145 0.028 Uiso 1 1 calc R
C27 C 0.0688(8) 1.0697(7) 0.1132(2) 0.0225(19) Uani 1 1 d .
H27 H 0.0225 1.1361 0.1024 0.027 Uiso 1 1 calc R
C30 C -0.0443(8) 1.2265(7) 0.1723(2) 0.0251(19) Uani 1 1 d .
H30 H -0.0878 1.2104 0.1471 0.030 Uiso 1 1 calc R
C33 C 0.0773(9) 1.2702(8) 0.2483(3) 0.038(2) Uani 1 1 d .
H33 H 0.1192 1.2844 0.2739 0.045 Uiso 1 1 calc R
C32 C -0.0381(9) 1.3190(8) 0.2384(3) 0.038(2) Uani 1 1 d .
H32 H -0.0748 1.3655 0.2572 0.046 Uiso 1 1 calc R
C34 C 0.1329(8) 1.1993(7) 0.2204(2) 0.0259(19) Uani 1 1 d .
H34 H 0.2104 1.1652 0.2279 0.031 Uiso 1 1 calc R
C28 C 0.1428(7) 1.1087(7) 0.1520(2) 0.0241(19) Uani 1 1 d .
H28A H 0.1755 1.0425 0.1667 0.029 Uiso 1 1 calc R
H28B H 0.2151 1.1515 0.1440 0.029 Uiso 1 1 calc R
C29 C 0.0732(8) 1.1796(6) 0.1818(2) 0.0239(19) Uani 1 1 d .
C31 C -0.0991(8) 1.2987(8) 0.2004(3) 0.031(2) Uani 1 1 d .
H31 H -0.1768 1.3327 0.1932 0.037 Uiso 1 1 calc R
C35 C 0.1584(8) 1.0366(7) 0.0796(2) 0.0218(19) Uani 1 1 d .
N4 N 0.0965(6) 0.9822(6) 0.04670(18) 0.0219(16) Uani 1 1 d .
H4D H 0.0203 0.9613 0.0503 0.026 Uiso 1 1 calc R
C41 C 0.0602(8) 0.8993(7) -0.0221(2) 0.0230(11) Uani 1 1 d .
C37 C 0.2614(8) 0.9845(7) -0.0025(2) 0.0228(19) Uani 1 1 d .
H37 H 0.3166 1.0201 0.0169 0.027 Uiso 1 1 calc R
C38 C 0.3014(9) 0.9611(7) -0.0411(2) 0.028(2) Uani 1 1 d .
H38 H 0.3822 0.9824 -0.0475 0.033 Uiso 1 1 calc R
C39 C 0.2231(8) 0.9068(7) -0.0701(2) 0.0240(19) Uani 1 1 d .
H39 H 0.2504 0.8905 -0.0960 0.029 Uiso 1 1 calc R
C40 C 0.1036(8) 0.8769(6) -0.0602(2) 0.0230(11) Uani 1 1 d .
H40 H 0.0502 0.8404 -0.0799 0.028 Uiso 1 1 calc R
C42 C -0.0700(8) 0.8633(6) -0.0141(2) 0.0230(11) Uani 1 1 d .
C36 C 0.1399(8) 0.9559(7) 0.0079(2) 0.0240(19) Uani 1 1 d .
O9 O -0.1146(6) 0.8769(5) 0.01970(17) 0.0314(15) Uani 1 1 d .
O10 O -0.1319(5) 0.8106(6) -0.04458(17) 0.0334(15) Uani 1 1 d .
H10A H -0.1992 0.7869 -0.0370 0.050 Uiso 1 1 calc R
O8 O 0.2703(5) 1.0631(5) 0.08111(16) 0.0236(13) Uani 1 1 d .
C44 C 0.7002(8) 1.0653(8) 0.6638(3) 0.0335(11) Uani 1 1 d .
H44A H 0.6655 1.0493 0.6364 0.050 Uiso 1 1 calc R
H44B H 0.6755 1.1396 0.6716 0.050 Uiso 1 1 calc R
H44C H 0.6689 1.0113 0.6826 0.050 Uiso 1 1 calc R
C43 C 0.8452(10) 1.0581(8) 0.6654(3) 0.0458(16) Uani 1 1 d .
C45 C 0.9032(10) 1.0795(8) 0.7090(3) 0.0458(16) Uani 1 1 d .
H45A H 0.8653 1.0298 0.7279 0.069 Uiso 1 1 calc R
H45B H 0.8880 1.1562 0.7166 0.069 Uiso 1 1 calc R
H45C H 0.9929 1.0660 0.7101 0.069 Uiso 1 1 calc R
C56 C 1.1004(8) 0.8031(7) 0.5186(2) 0.0241(19) Uani 1 1 d .
C47 C 1.0829(8) 0.7241(7) 0.6311(2) 0.0235(19) Uani 1 1 d .
H47 H 1.1437 0.7387 0.6548 0.028 Uiso 1 1 calc R
C46 C 0.9793(9) 0.8938(8) 0.6508(3) 0.0335(11) Uani 1 1 d .
C62 C 0.8962(9) 0.9110(7) 0.5008(3) 0.026(2) Uani 1 1 d .
C54 C 0.9034(8) 0.4908(7) 0.6726(3) 0.030(2) Uani 1 1 d .
H54 H 0.8458 0.4873 0.6496 0.036 Uiso 1 1 calc R
C55 C 1.1457(9) 0.7525(7) 0.5922(2) 0.025(2) Uani 1 1 d .
C52 C 0.9559(11) 0.4442(9) 0.7430(3) 0.047(3) Uani 1 1 d .
H52 H 0.9342 0.4119 0.7676 0.057 Uiso 1 1 calc R
C57 C 1.2176(8) 0.7640(7) 0.5063(3) 0.030(2) Uani 1 1 d .
H57 H 1.2717 0.7236 0.5247 0.037 Uiso 1 1 calc R
C58 C 1.2524(9) 0.7860(8) 0.4665(3) 0.035(2) Uani 1 1 d .
H58 H 1.3293 0.7588 0.4584 0.042 Uiso 1 1 calc R
C61 C 1.0193(8) 0.8651(8) 0.4905(2) 0.029(2) Uani 1 1 d .
C60 C 1.0582(9) 0.8859(8) 0.4507(3) 0.032(2) Uani 1 1 d .
H60 H 1.0051 0.9262 0.4320 0.039 Uiso 1 1 calc R
C53 C 0.8724(10) 0.4428(8) 0.7091(3) 0.044(3) Uani 1 1 d .
H53 H 0.7935 0.4091 0.7106 0.053 Uiso 1 1 calc R
C50 C 1.1066(9) 0.5426(8) 0.7035(3) 0.033(2) Uani 1 1 d .
H50 H 1.1868 0.5735 0.7017 0.040 Uiso 1 1 calc R
C49 C 1.0195(9) 0.5445(7) 0.6695(3) 0.029(2) Uani 1 1 d .
C48 C 1.0548(8) 0.5954(7) 0.6294(2) 0.027(2) Uani 1 1 d .
H48A H 0.9861 0.5819 0.6086 0.033 Uiso 1 1 calc R
H48B H 1.1291 0.5567 0.6207 0.033 Uiso 1 1 calc R
C51 C 1.0736(12) 0.4942(9) 0.7405(3) 0.048(3) Uani 1 1 d .
H51 H 1.1310 0.4956 0.7635 0.058 Uiso 1 1 calc R
C59 C 1.1740(8) 0.8478(7) 0.4388(3) 0.031(2) Uani 1 1 d .
H59 H 1.1988 0.8635 0.4125 0.037 Uiso 1 1 calc R
O12 O 1.0776(5) 0.9417(5) 0.65846(17) 0.0292(14) Uani 1 1 d .
O14 O 0.8510(6) 0.8994(5) 0.53485(17) 0.0307(14) Uani 1 1 d .
O11 O 0.8613(6) 0.9359(5) 0.65452(17) 0.0335(11) Uani 1 1 d .
O13 O 1.2605(6) 0.7419(5) 0.59083(18) 0.0318(15) Uani 1 1 d .
O15 O 0.8316(7) 0.9631(6) 0.47089(17) 0.049(2) Uani 1 1 d .
H15 H 0.8510 0.9380 0.4487 0.074 Uiso 1 1 calc R
N6 N 1.0679(6) 0.7838(6) 0.55953(19) 0.0251(16) Uani 1 1 d .
H6A H 0.9895 0.7932 0.5640 0.030 Uiso 1 1 calc R
N5 N 0.9684(6) 0.7859(5) 0.63709(19) 0.0210(15) Uani 1 1 d .
H5 H 0.8953 0.7553 0.6321 0.025 Uiso 1 1 calc R
C63 C 0.8972(10) 1.1296(8) 0.6329(3) 0.0458(16) Uani 1 1 d .
H63A H 0.9881 1.1263 0.6354 0.069 Uiso 1 1 calc R
H63B H 0.8702 1.2061 0.6361 0.069 Uiso 1 1 calc R
H63C H 0.8667 1.1025 0.6061 0.069 Uiso 1 1 calc R
C64 C 0.6194(8) -0.1729(7) 0.3719(2) 0.0267(19) Uani 1 1 d .
C67 C 0.5565(11) -0.2382(10) 0.4047(3) 0.064(4) Uani 1 1 d .
H67A H 0.5910 -0.2148 0.4315 0.097 Uiso 1 1 calc R
H67B H 0.5716 -0.3172 0.4012 0.097 Uiso 1 1 calc R
H67C H 0.4669 -0.2240 0.4022 0.097 Uiso 1 1 calc R
C65 C 0.7600(8) -0.1992(8) 0.3726(3) 0.035(2) Uani 1 1 d .
H65A H 0.7971 -0.1570 0.3513 0.053 Uiso 1 1 calc R
H65B H 0.7715 -0.2782 0.3679 0.053 Uiso 1 1 calc R
H65C H 0.8004 -0.1788 0.3989 0.053 Uiso 1 1 calc R
O16 O 0.6167(5) -0.0514(5) 0.38068(17) 0.0292(14) Uani 1 1 d .
C68 C 0.5056(8) 0.0015(7) 0.3832(2) 0.027(2) Uani 1 1 d .
N7 N 0.5273(6) 0.1101(6) 0.3933(2) 0.0251(16) Uani 1 1 d .
H7 H 0.6038 0.1317 0.3997 0.030 Uiso 1 1 calc R
C69 C 0.4252(7) 0.1920(7) 0.3937(2) 0.0214(18) Uani 1 1 d .
H69 H 0.4648 0.2636 0.4024 0.026 Uiso 1 1 calc R
O20 O 0.2207(6) 0.1871(5) 0.42118(16) 0.0298(14) Uani 1 1 d .
C76 C 0.4165(8) 0.0240(7) 0.5272(2) 0.026(2) Uani 1 1 d .
C72 C 0.2151(8) 0.1152(8) 0.5062(2) 0.030(2) Uani 1 1 d .
H72 H 0.1639 0.1559 0.4871 0.037 Uiso 1 1 calc R
C71 C 0.3393(8) 0.0862(6) 0.4978(2) 0.0198(18) Uani 1 1 d .
C74 C 0.2430(8) 0.0212(7) 0.5726(3) 0.029(2) Uani 1 1 d .
H74 H 0.2103 0.0002 0.5973 0.035 Uiso 1 1 calc R
C77 C 0.5488(8) -0.0060(7) 0.5214(2) 0.027(2) Uani 1 1 d .
C73 C 0.1695(8) 0.0823(7) 0.5435(2) 0.0246(19) Uani 1 1 d .
H73 H 0.0873 0.1019 0.5490 0.029 Uiso 1 1 calc R
C75 C 0.3659(8) -0.0085(7) 0.5646(2) 0.028(2) Uani 1 1 d .
H75 H 0.4154 -0.0500 0.5840 0.034 Uiso 1 1 calc R
N8 N 0.3905(7) 0.1184(6) 0.46102(18) 0.0250(16) Uani 1 1 d .
H8 H 0.4709 0.1084 0.4605 0.030 Uiso 1 1 calc R
O18 O 0.6082(6) -0.0632(5) 0.55185(17) 0.0349(15) Uani 1 1 d .
H18A H 0.6808 -0.0770 0.5461 0.052 Uiso 1 1 calc R
O17 O 0.6038(6) 0.0198(5) 0.49025(17) 0.0366(16) Uani 1 1 d .
C79 C 0.4463(8) 0.2171(8) 0.3168(2) 0.030(2) Uani 1 1 d .
C78 C 0.3581(8) 0.2128(7) 0.3508(2) 0.028(2) Uani 1 1 d .
H78A H 0.2966 0.1534 0.3449 0.033 Uiso 1 1 calc R
H78B H 0.3122 0.2835 0.3513 0.033 Uiso 1 1 calc R
C80 C 0.5442(8) 0.2943(8) 0.3163(3) 0.032(2) Uani 1 1 d .
H80 H 0.5541 0.3481 0.3371 0.038 Uiso 1 1 calc R
C81 C 0.4368(9) 0.1362(9) 0.2863(3) 0.041(2) Uani 1 1 d .
H81 H 0.3741 0.0815 0.2868 0.049 Uiso 1 1 calc R
O19 O 0.3997(5) -0.0376(5) 0.37741(17) 0.0287(14) Uani 1 1 d .
C83 C 0.6146(10) 0.2142(9) 0.2546(3) 0.045(3) Uani 1 1 d .
H83 H 0.6698 0.2143 0.2335 0.054 Uiso 1 1 calc R
C84 C 0.6284(10) 0.2928(9) 0.2851(3) 0.046(3) Uani 1 1 d .
H84 H 0.6937 0.3453 0.2852 0.055 Uiso 1 1 calc R
C82 C 0.5195(10) 0.1347(10) 0.2545(3) 0.049(3) Uani 1 1 d .
H82 H 0.5105 0.0809 0.2337 0.059 Uiso 1 1 calc R
C85 C 0.3322(8) 0.1633(7) 0.4260(2) 0.026(2) Uani 1 1 d .
C86 C 0.5561(10) -0.1938(9) 0.3295(3) 0.056(3) Uani 1 1 d .
H86A H 0.4697 -0.1687 0.3287 0.084 Uiso 1 1 calc R
H86B H 0.5582 -0.2729 0.3235 0.084 Uiso 1 1 calc R
H86C H 0.6002 -0.1531 0.3095 0.084 Uiso 1 1 calc R

loop_
_atom_site_aniso_label
_atom_site_aniso_U_11
_atom_site_aniso_U_22
_atom_site_aniso_U_33
_atom_site_aniso_U_23
_atom_site_aniso_U_13
_atom_site_aniso_U_12
C15 0.032(5) 0.013(4) 0.025(4) -0.001(3) 0.004(4) -0.009(4)
C11 0.034(6) 0.038(6) 0.035(5) -0.010(4) 0.000(4) -0.008(4)
C6 0.016(2) 0.013(2) 0.033(2) 0.0012(18) -0.0010(18) 0.0026(17)
C17 0.014(5) 0.016(4) 0.043(5) 0.000(4) 0.004(4) -0.009(3)
C10 0.026(5) 0.046(6) 0.032(5) -0.008(4) 0.007(4) 0.008(4)
C14 0.028(5) 0.009(4) 0.027(4) 0.002(3) 0.003(4) 0.003(3)
C1 0.047(4) 0.015(3) 0.053(3) -0.002(2) 0.005(3) -0.004(2)
C8 0.015(5) 0.025(5) 0.035(5) 0.000(4) 0.002(3) -0.001(3)
C2 0.038(6) 0.018(5) 0.071(7) 0.004(5) 0.005(5) -0.013(4)
C12 0.030(6) 0.046(6) 0.030(5) -0.015(4) 0.002(4) -0.006(4)
C3 0.047(4) 0.015(3) 0.053(3) -0.002(2) 0.005(3) -0.004(2)
C9 0.026(5) 0.013(4) 0.030(5) -0.005(3) 0.002(4) -0.005(3)
C16 0.031(6) 0.032(6) 0.019(4) -0.001(4) -0.004(4) -0.006(4)
C21 0.019(2) 0.011(2) 0.033(2) -0.0041(18) -0.0003(17) -0.0051(16)
C13 0.023(5) 0.045(6) 0.036(5) -0.006(4) 0.006(4) 0.005(4)
C20 0.019(2) 0.011(2) 0.033(2) -0.0041(18) -0.0003(17) -0.0051(16)
C19 0.024(5) 0.015(5) 0.036(5) -0.001(4) -0.002(4) -0.002(3)
C4 0.047(4) 0.015(3) 0.053(3) -0.002(2) 0.005(3) -0.004(2)
C5 0.016(2) 0.013(2) 0.033(2) 0.0012(18) -0.0010(18) 0.0026(17)
C7 0.030(5) 0.023(5) 0.025(4) 0.000(4) -0.002(4) 0.000(4)
C18 0.024(5) 0.022(5) 0.028(5) 0.005(4) 0.000(4) 0.002(4)
O2 0.014(3) 0.017(3) 0.042(3) 0.000(3) 0.000(2) -0.004(2)
O5 0.019(2) 0.011(2) 0.033(2) -0.0041(18) -0.0003(17) -0.0051(16)
O1 0.014(3) 0.011(3) 0.047(3) 0.001(3) 0.005(2) -0.004(2)
O3 0.014(3) 0.031(4) 0.039(3) -0.003(3) 0.005(2) -0.004(3)
O4 0.028(4) 0.057(5) 0.028(3) -0.014(3) 0.004(3) -0.009(3)
N2 0.018(4) 0.022(4) 0.024(4) 0.001(3) 0.002(3) 0.004(3)
N1 0.016(2) 0.013(2) 0.033(2) 0.0012(18) -0.0010(18) 0.0026(17)
C26 0.014(5) 0.019(5) 0.035(5) -0.009(4) 0.004(3) -0.005(3)
C22 0.034(3) 0.016(3) 0.042(3) 0.000(2) 0.006(2) -0.007(2)
C24 0.028(6) 0.024(6) 0.067(7) -0.007(5) 0.013(5) -0.005(4)
C25 0.034(3) 0.016(3) 0.042(3) 0.000(2) 0.006(2) -0.007(2)
C23 0.034(3) 0.016(3) 0.042(3) 0.000(2) 0.006(2) -0.007(2)
O6 0.016(3) 0.013(3) 0.045(3) 0.002(3) 0.006(2) 0.002(2)
O7 0.021(4) 0.022(3) 0.044(4) -0.002(3) 0.001(3) 0.005(3)
N3 0.014(4) 0.020(4) 0.037(4) 0.000(3) 0.003(3) 0.001(3)
C27 0.020(5) 0.022(5) 0.025(4) -0.002(4) -0.001(3) -0.009(4)
C30 0.029(5) 0.019(5) 0.027(4) -0.005(4) 0.002(4) -0.001(4)
C33 0.040(6) 0.042(6) 0.031(5) -0.013(4) 0.002(4) 0.002(5)
C32 0.046(6) 0.027(5) 0.041(5) -0.013(4) 0.000(4) 0.006(5)
C34 0.028(5) 0.014(5) 0.035(5) -0.002(4) 0.002(4) 0.006(4)
C28 0.014(4) 0.022(5) 0.035(5) -0.002(4) -0.002(3) -0.001(3)
C29 0.033(5) 0.006(4) 0.034(5) -0.004(3) 0.005(4) 0.009(3)
C31 0.020(5) 0.031(6) 0.041(5) -0.008(4) -0.002(4) 0.005(4)
C35 0.028(5) 0.018(5) 0.020(4) 0.001(3) 0.000(3) 0.004(4)
N4 0.011(4) 0.027(4) 0.027(4) -0.003(3) -0.001(3) -0.010(3)
C41 0.030(3) 0.010(3) 0.029(2) 0.000(2) -0.003(2) -0.003(2)
C37 0.015(5) 0.023(5) 0.031(5) -0.001(4) 0.005(3) -0.008(3)
C38 0.040(6) 0.013(5) 0.030(5) 0.000(4) 0.008(4) 0.005(4)
C39 0.024(5) 0.019(5) 0.030(5) 0.001(4) 0.008(4) 0.012(4)
C40 0.030(3) 0.010(3) 0.029(2) 0.000(2) -0.003(2) -0.003(2)
C42 0.030(3) 0.010(3) 0.029(2) 0.000(2) -0.003(2) -0.003(2)
C36 0.033(5) 0.014(5) 0.024(4) -0.006(3) -0.002(4) -0.003(4)
O9 0.032(4) 0.033(4) 0.030(3) -0.009(3) 0.005(3) -0.011(3)
O10 0.019(4) 0.042(4) 0.039(3) -0.015(3) 0.004(3) -0.017(3)
O8 0.011(3) 0.023(3) 0.037(3) -0.003(3) 0.002(2) -0.007(2)
C44 0.032(3) 0.025(3) 0.044(3) 0.000(2) 0.006(2) 0.008(2)
C43 0.065(4) 0.022(3) 0.051(3) 0.000(3) 0.003(3) 0.015(3)
C45 0.065(4) 0.022(3) 0.051(3) 0.000(3) 0.003(3) 0.015(3)
C56 0.019(5) 0.028(5) 0.026(4) -0.002(4) 0.004(3) 0.005(4)
C47 0.019(5) 0.019(5) 0.032(5) -0.001(4) -0.004(4) 0.008(3)
C46 0.032(3) 0.025(3) 0.044(3) 0.000(2) 0.006(2) 0.008(2)
C62 0.040(6) 0.010(5) 0.030(5) 0.002(4) 0.002(4) -0.001(4)
C54 0.027(5) 0.019(5) 0.043(5) 0.001(4) 0.002(4) 0.007(4)
C55 0.038(6) 0.017(5) 0.020(4) 0.006(3) -0.003(4) -0.001(4)
C52 0.072(9) 0.033(6) 0.038(6) 0.006(5) 0.010(5) 0.000(6)
C57 0.034(6) 0.024(5) 0.033(5) 0.004(4) 0.001(4) 0.006(4)
C58 0.029(6) 0.032(6) 0.044(6) -0.001(4) 0.005(4) 0.004(4)
C61 0.026(5) 0.039(6) 0.021(4) -0.001(4) 0.001(4) -0.007(4)
C60 0.036(6) 0.028(5) 0.032(5) 0.001(4) 0.001(4) -0.001(4)
C53 0.041(7) 0.032(6) 0.063(7) 0.009(5) 0.023(5) 0.003(5)
C50 0.030(6) 0.029(6) 0.039(5) 0.005(4) -0.003(4) 0.000(4)
C49 0.040(6) 0.014(5) 0.032(5) -0.004(4) -0.001(4) 0.014(4)
C48 0.027(5) 0.018(5) 0.037(5) -0.005(4) 0.003(4) 0.006(4)
C51 0.070(9) 0.038(6) 0.036(6) 0.003(5) -0.001(5) 0.019(6)
C59 0.032(6) 0.027(5) 0.034(5) -0.006(4) 0.010(4) -0.017(4)
O12 0.021(3) 0.024(3) 0.044(3) -0.004(3) 0.006(3) -0.006(3)
O14 0.032(4) 0.029(4) 0.031(3) 0.004(3) 0.000(3) 0.007(3)
O11 0.032(3) 0.025(3) 0.044(3) 0.000(2) 0.006(2) 0.008(2)
O13 0.019(4) 0.029(4) 0.047(4) 0.011(3) 0.006(3) 0.006(3)
O15 0.060(5) 0.067(5) 0.022(3) 0.013(3) 0.004(3) 0.027(4)
N6 0.019(4) 0.026(4) 0.031(4) 0.002(3) 0.004(3) 0.003(3)
N5 0.012(4) 0.018(4) 0.033(4) -0.002(3) 0.003(3) 0.000(3)
C63 0.065(4) 0.022(3) 0.051(3) 0.000(3) 0.003(3) 0.015(3)
C64 0.027(5) 0.016(5) 0.038(5) -0.001(4) 0.009(4) 0.003(4)
C67 0.051(8) 0.065(8) 0.081(8) 0.052(7) 0.035(6) 0.034(6)
C65 0.034(6) 0.021(5) 0.051(6) -0.003(4) 0.006(4) -0.004(4)
O16 0.021(3) 0.014(3) 0.052(4) -0.003(3) -0.001(3) 0.004(2)
C68 0.019(5) 0.031(5) 0.031(5) 0.007(4) 0.002(4) -0.003(4)
N7 0.016(4) 0.019(4) 0.040(4) 0.000(3) 0.001(3) 0.001(3)
C69 0.016(4) 0.012(4) 0.037(5) -0.002(4) 0.002(3) -0.003(3)
O20 0.023(4) 0.030(4) 0.037(3) 0.005(3) 0.003(3) 0.008(3)
C76 0.028(5) 0.023(5) 0.027(4) 0.003(4) -0.003(4) 0.003(4)
C72 0.028(5) 0.037(6) 0.026(5) -0.007(4) -0.002(4) 0.014(4)
C71 0.025(5) 0.009(4) 0.025(4) -0.002(3) 0.000(3) -0.001(3)
C74 0.024(5) 0.023(5) 0.041(5) -0.003(4) 0.005(4) -0.007(4)
C77 0.029(5) 0.027(5) 0.025(4) 0.001(4) 0.001(4) -0.005(4)
C73 0.021(5) 0.018(5) 0.035(5) -0.002(4) 0.005(4) -0.003(3)
C75 0.035(6) 0.019(5) 0.030(5) 0.005(4) 0.000(4) -0.005(4)
N8 0.022(4) 0.028(4) 0.024(4) 0.002(3) -0.003(3) 0.004(3)
O18 0.035(4) 0.029(4) 0.041(4) 0.016(3) 0.002(3) 0.006(3)
O17 0.037(4) 0.047(4) 0.025(3) 0.011(3) 0.004(3) 0.013(3)
C79 0.028(5) 0.041(6) 0.019(4) 0.002(4) 0.000(4) -0.002(4)
C78 0.033(5) 0.023(5) 0.027(4) -0.001(4) -0.002(4) 0.003(4)
C80 0.032(6) 0.029(5) 0.034(5) 0.005(4) 0.004(4) 0.006(4)
C81 0.038(6) 0.047(6) 0.037(5) 0.001(5) 0.007(4) 0.013(5)
O19 0.015(3) 0.025(4) 0.045(4) 0.005(3) -0.002(3) -0.002(3)
C83 0.048(7) 0.052(7) 0.037(6) 0.018(5) 0.012(5) 0.008(5)
C84 0.044(7) 0.054(7) 0.039(6) 0.014(5) -0.001(5) -0.012(5)
C82 0.045(7) 0.066(8) 0.038(6) 0.000(6) 0.005(5) 0.014(6)
C85 0.031(6) 0.020(5) 0.027(4) -0.006(4) 0.002(4) -0.009(4)
C86 0.054(7) 0.046(7) 0.066(7) -0.027(6) -0.003(6) -0.005(6)

loop_
_atom_type_symbol
_atom_type_description
_atom_type_scat_dispersion_real
_atom_type_scat_dispersion_imag
_atom_type_scat_source
C C 0.0033 0.0016 'International Tables Vol C Tables 4.2.6.8 and 6.1.1.4'
H H 0.0000 0.0000 'International Tables Vol C Tables 4.2.6.8 and 6.1.1.4'
N N 0.0061 0.0033 'International Tables Vol C Tables 4.2.6.8 and 6.1.1.4'
O O 0.0106 0.0060 'International Tables Vol C Tables 4.2.6.8 and 6.1.1.4'

loop_
_geom_angle_atom_site_label_1
_geom_angle_atom_site_label_2
_geom_angle_atom_site_label_3
_geom_angle
N2 C15 C16 122.1(7)
N2 C15 C20 120.1(8)
C16 C15 C20 117.7(7)
C12 C11 C10 119.7(8)
N1 C6 C14 114.1(7)
N1 C6 C7 111.7(7)
C14 C6 C7 106.1(6)
C16 C17 C18 120.9(8)
C11 C10 C9 118.8(9)
O3 C14 N2 124.9(7)
O3 C14 C6 119.3(7)
N2 C14 C6 115.5(7)
O1 C1 C3 110.1(7)
O1 C1 C2 102.1(7)
C3 C1 C2 111.2(8)
O1 C1 C4 109.0(7)
C3 C1 C4 113.9(8)
C2 C1 C4 109.7(8)
C9 C8 C13 119.0(8)
C9 C8 C7 121.7(7)
C13 C8 C7 119.1(8)
C11 C12 C13 120.7(8)
C8 C9 C10 121.4(8)
C17 C16 C15 121.1(7)
O5 C21 O4 123.6(8)
O5 C21 C20 122.8(7)
O4 C21 C20 113.5(7)
C12 C13 C8 120.3(9)
C19 C20 C15 120.9(8)
C19 C20 C21 117.1(7)
C15 C20 C21 122.0(7)
C18 C19 C20 120.1(7)
O2 C5 O1 126.4(7)
O2 C5 N1 122.7(8)
O1 C5 N1 110.9(7)
C8 C7 C6 114.8(7)
C17 C18 C19 119.1(8)
C5 O1 C1 120.7(7)
C14 N2 C15 127.1(7)
C5 N1 C6 120.2(7)
O7 C26 N3 125.1(8)
O7 C26 O6 125.6(8)
N3 C26 O6 109.2(7)
O6 C22 C25 108.8(7)
O6 C22 C23 108.3(6)
C25 C22 C23 114.8(8)
O6 C22 C24 102.3(7)
C25 C22 C24 111.7(7)
C23 C22 C24 110.1(7)
C26 O6 C22 119.9(6)
C26 N3 C27 122.0(7)
N3 C27 C28 115.1(6)
N3 C27 C35 113.0(7)
C28 C27 C35 111.2(7)
C29 C30 C31 120.4(8)
C32 C33 C34 120.8(8)
C31 C32 C33 119.4(9)
C29 C34 C33 120.2(8)
C29 C28 C27 117.4(7)
C30 C29 C34 118.8(7)
C30 C29 C28 123.6(7)
C34 C29 C28 117.6(7)
C32 C31 C30 120.1(8)
O8 C35 N4 123.9(7)
O8 C35 C27 123.1(7)
N4 C35 C27 112.8(7)
C35 N4 C36 129.3(7)
C40 C41 C36 119.5(8)
C40 C41 C42 118.5(7)
C36 C41 C42 122.0(7)
C36 C37 C38 121.2(8)
C39 C38 C37 120.7(9)
C38 C39 C40 118.8(8)
C41 C40 C39 122.2(8)
O9 C42 O10 122.2(8)
O9 C42 C41 122.5(7)
O10 C42 C41 115.1(7)
C37 C36 N4 121.9(7)
C37 C36 C41 117.6(7)
N4 C36 C41 120.5(8)
C63 C43 O11 109.2(7)
C63 C43 C45 114.9(9)
O11 C43 C45 109.5(7)
C63 C43 C44 111.4(8)
O11 C43 C44 100.1(8)
C45 C43 C44 110.7(8)
C61 C56 C57 119.6(7)
C61 C56 N6 120.9(7)
C57 C56 N6 119.5(7)
N5 C47 C55 115.1(7)
N5 C47 C48 110.1(7)
C55 C47 C48 106.5(7)
O12 C46 O11 126.7(9)
O12 C46 N5 124.6(9)
O11 C46 N5 108.7(8)
O14 C62 O15 120.1(8)
O14 C62 C61 124.3(8)
O15 C62 C61 115.5(7)
C53 C54 C49 121.2(9)
O13 C55 N6 123.3(8)
O13 C55 C47 120.4(7)
N6 C55 C47 116.3(8)
C53 C52 C51 119.3(10)
C58 C57 C56 119.9(8)
C59 C58 C57 121.0(9)
C56 C61 C60 118.8(8)
C56 C61 C62 123.4(7)
C60 C61 C62 117.8(8)
C59 C60 C61 121.6(8)
C52 C53 C54 120.8(10)
C49 C50 C51 119.9(10)
C54 C49 C50 118.2(8)
C54 C49 C48 121.4(8)
C50 C49 C48 120.2(9)
C49 C48 C47 114.9(7)
C52 C51 C50 120.5(10)
C60 C59 C58 119.2(8)
C46 O11 C43 119.7(8)
C55 N6 C56 127.5(8)
C46 N5 C47 118.2(7)
O16 C64 C86 109.0(7)
O16 C64 C67 110.5(7)
C86 C64 C67 111.8(9)
O16 C64 C65 103.4(7)
C86 C64 C65 110.5(7)
C67 C64 C65 111.4(7)
C68 O16 C64 120.1(7)
O19 C68 O16 127.8(8)
O19 C68 N7 122.9(8)
O16 C68 N7 109.3(7)
C68 N7 C69 122.0(7)
N7 C69 C85 111.9(7)
N7 C69 C78 113.1(7)
C85 C69 C78 112.4(7)
C71 C76 C75 119.0(8)
C71 C76 C77 123.1(8)
C75 C76 C77 117.8(7)
C71 C72 C73 119.3(8)
C72 C71 N8 121.6(7)
C72 C71 C76 119.8(8)
N8 C71 C76 118.6(8)
C73 C74 C75 119.4(8)
O17 C77 O18 120.8(8)
O17 C77 C76 123.5(8)
O18 C77 C76 115.8(7)
C74 C73 C72 121.9(8)
C74 C75 C76 120.5(8)
C85 N8 C71 129.8(7)
C81 C79 C80 118.0(8)
C81 C79 C78 119.4(8)
C80 C79 C78 122.5(8)
C79 C78 C69 113.8(7)
C84 C80 C79 121.1(9)
C79 C81 C82 121.5(10)
C84 C83 C82 120.6(10)
C83 C84 C80 119.8(10)
C83 C82 C81 118.9(10)
O20 C85 N8 125.1(8)
O20 C85 C69 121.9(7)
N8 C85 C69 112.7(7)

loop_
_geom_bond_atom_site_label_1
_geom_bond_atom_site_label_2
_geom_bond_distance
C15 N2 1.397(10)
C15 C16 1.403(12)
C15 C20 1.415(10)
C11 C12 1.366(12)
C11 C10 1.401(11)
C6 N1 1.427(10)
C6 C14 1.531(11)
C6 C7 1.545(11)
C17 C16 1.372(11)
C17 C18 1.391(11)
C10 C9 1.399(11)
C14 O3 1.224(9)
C14 N2 1.356(10)
C1 O1 1.479(10)
C1 C3 1.515(12)
C1 C2 1.523(13)
C1 C4 1.523(12)
C8 C9 1.362(11)
C8 C13 1.396(11)
C8 C7 1.505(11)
C12 C13 1.383(12)
C21 O5 1.218(9)
C21 O4 1.294(9)
C21 C20 1.499(11)
C20 C19 1.383(11)
C19 C18 1.400(12)
C5 O2 1.224(9)
C5 O1 1.332(9)
C5 N1 1.349(10)
C26 O7 1.218(9)
C26 N3 1.358(10)
C26 O6 1.354(9)
C22 O6 1.504(10)
C22 C25 1.499(12)
C22 C23 1.523(11)
C22 C24 1.517(12)
N3 C27 1.454(10)
C27 C28 1.509(10)
C27 C35 1.549(11)
C30 C29 1.377(11)
C30 C31 1.409(11)
C33 C32 1.368(13)
C33 C34 1.397(12)
C32 C31 1.372(11)
C34 C29 1.384(11)
C28 C29 1.514(11)
C35 O8 1.222(9)
C35 N4 1.374(9)
N4 C36 1.409(10)
C41 C40 1.377(11)
C41 C36 1.413(10)
C41 C42 1.484(12)
C37 C36 1.394(11)
C37 C38 1.382(11)
C38 C39 1.369(11)
C39 C40 1.374(11)
C42 O9 1.237(10)
C42 O10 1.307(9)
C44 C43 1.534(13)
C43 C63 1.491(14)
C43 O11 1.506(11)
C43 C45 1.528(12)
C56 C61 1.414(11)
C56 C57 1.408(11)
C56 N6 1.418(10)
C47 N5 1.441(10)
C47 C55 1.509(11)
C47 C48 1.558(11)
C46 O12 1.196(10)
C46 O11 1.358(10)
C46 N5 1.359(11)
C62 O14 1.246(10)
C62 O15 1.302(10)
C62 C61 1.473(12)
C54 C53 1.377(12)
C54 C49 1.394(13)
C55 O13 1.226(10)
C55 N6 1.349(9)
C52 C53 1.363(14)
C52 C51 1.387(15)
C57 C58 1.395(12)
C58 C59 1.390(12)
C61 C60 1.405(11)
C60 C59 1.388(12)
C50 C49 1.388(11)
C50 C51 1.400(13)
C49 C48 1.508(12)
C64 O16 1.471(10)
C64 C86 1.507(12)
C64 C67 1.512(12)
C64 C65 1.518(12)
O16 C68 1.341(10)
C68 O19 1.215(10)
C68 N7 1.346(11)
N7 C69 1.454(10)
C69 C85 1.527(11)
C69 C78 1.539(10)
O20 C85 1.212(10)
C76 C71 1.420(10)
C76 C75 1.418(11)
C76 C77 1.469(12)
C72 C71 1.404(11)
C72 C73 1.393(12)
C71 N8 1.401(10)
C74 C73 1.386(11)
C74 C75 1.390(12)
C77 O17 1.243(10)
C77 O18 1.322(9)
N8 C85 1.364(10)
C79 C81 1.379(12)
C79 C80 1.383(12)
C79 C78 1.500(11)
C80 C84 1.398(13)
C81 C82 1.402(13)
C83 C84 1.363(14)
C83 C82 1.380(15)
